data_7238132
loop_
_publ_author_name
'G\"orbitz, Carl Henrik'

_publ_section_title
;
 Monoclinic nanoporous crystal structures for l-valyl--l-alanine
 acetonitrile solvate hydrate and l-valyl--l-serine trifluoroethanol
 solvate
;
_journal_issue 111
_journal_name_full CrystEngComm
_journal_page_first 670
_journal_paper_doi 10.1039/b513055g
_journal_volume 7
_journal_year 2005
_chemical_absolute_configuration 'known for the purchased material'
_chemical_formula_sum 'C8.41 H16 N2 O3'
_chemical_formula_weight 193.15
_chemical_name_common L-Valyl-L-alanine
_chemical_name_systematic
;
L-Valyl-L-alanine
;
_space_group_IT_number 169
_space_group_name_Hall 'P 61'
_space_group_name_H-M_alt 'P 61'
_symmetry_cell_setting hexagonal
_symmetry_space_group_name_H-M 'P 61'
_atom_sites_solution_hydrogens geom
_atom_sites_solution_primary direct
_atom_sites_solution_secondary difmap
_audit_creation_method SHELXL-97
_cell_angle_alpha 90.00
_cell_angle_beta 90.00
_cell_angle_gamma 120.00
_cell_formula_units_Z 6
_cell_length_a 14.4539(18)
_cell_length_b 14.4539(18)
_cell_length_c 9.996(3)
_cell_measurement_reflns_used 1887
_cell_measurement_temperature 105(2)
_cell_measurement_theta_max 26.02
_cell_measurement_theta_min 2.61
_cell_volume 1808.5(6)
_computing_cell_refinement 'SAINT (Bruker, 2001)'
_computing_data_collection 'SMART (Bruker, 1998)'
_computing_data_reduction 'SAINT (Bruker, 2001)'
_computing_molecular_graphics 'SHELXTL (Bruker, 2000)'
_computing_publication_material 'SHELXTL (Bruker, 2000)'
_computing_structure_refinement 'SHELXTL (Bruker, 2000)'
_computing_structure_solution 'SHELXTL (Bruker, 2000)'
_diffrn_ambient_temperature 105(2)
_diffrn_detector_area_resol_mean 8.3
_diffrn_measured_fraction_theta_full 0.989
_diffrn_measured_fraction_theta_max 0.989
_diffrn_measurement_device_type 'Siemens SMART CCD diffractometer'
_diffrn_measurement_method 'Sets of exposures each taken over 0.3\% \w rotation'
_diffrn_radiation_monochromator graphite
_diffrn_radiation_source 'fine-focus sealed tube'
_diffrn_radiation_type MoK\a
_diffrn_radiation_wavelength 0.71073
_diffrn_reflns_av_R_equivalents 0.0410
_diffrn_reflns_av_sigmaI/netI 0.0412
_diffrn_reflns_limit_h_max 13
_diffrn_reflns_limit_h_min -17
_diffrn_reflns_limit_k_max 17
_diffrn_reflns_limit_k_min -15
_diffrn_reflns_limit_l_max 10
_diffrn_reflns_limit_l_min -12
_diffrn_reflns_number 4998
_diffrn_reflns_theta_full 26.02
_diffrn_reflns_theta_max 26.02
_diffrn_reflns_theta_min 2.61
_diffrn_standards_decay_% none
_diffrn_standards_number 0
_exptl_absorpt_coefficient_mu 0.081
_exptl_absorpt_correction_T_max 0.9839
_exptl_absorpt_correction_T_min 0.8156
_exptl_absorpt_correction_type multi-scan
_exptl_absorpt_process_details 'SADABS (Sheldrick, 1996)'
_exptl_crystal_colour Colourless
_exptl_crystal_density_diffrn 1.064
_exptl_crystal_density_meas ?
_exptl_crystal_density_method 'not measured'
_exptl_crystal_description 'Thick needle'
_exptl_crystal_F_000 627
_exptl_crystal_size_max 1.200
_exptl_crystal_size_mid 0.250
_exptl_crystal_size_min 0.200
_refine_diff_density_max 0.167
_refine_diff_density_min -0.200
_refine_diff_density_rms 0.039
_refine_ls_extinction_method none
_refine_ls_goodness_of_fit_ref 1.110
_refine_ls_hydrogen_treatment mixed
_refine_ls_matrix_type full
_refine_ls_number_parameters 147
_refine_ls_number_reflns 1247
_refine_ls_number_restraints 1
_refine_ls_restrained_S_all 1.110
_refine_ls_R_factor_all 0.0564
_refine_ls_R_factor_gt 0.0393
_refine_ls_shift/su_max 0.019
_refine_ls_shift/su_mean 0.001
_refine_ls_structure_factor_coef Fsqd
_refine_ls_weighting_details 'calc w=1/[\s^2^(Fo^2^)+(0.0405P)^2^+0.4285P] where P=(Fo^2^+2Fc^2^)/3'
_refine_ls_weighting_scheme calc
_refine_ls_wR_factor_gt 0.0875
_refine_ls_wR_factor_ref 0.0958
_reflns_number_gt 1035
_reflns_number_total 1247
_reflns_threshold_expression >2sigma(I)
_cod_data_source_file b513055g.txt
_cod_data_source_block VA
_cod_depositor_comments
;
The following automatic conversions were performed:

data item '_symmetry_cell_setting' value 'Hexagonal' was changed to
'hexagonal' in accordance with the
/home/saulius/struct/COD-crude-data/automatic-downloads/DataCite-retrospective/RSC/depositions/lib/dictionaries/cif_core.dic
dictionary named 'cif_core.dic' version 2.4.2 last updated on
2011-04-26.

data item '_exptl_crystal_density_meas' value 'not measured' was
changed to '?' -- the value is perceived as not measured.

Automatic conversion script
Id: cif_fix_values 6909 2019-04-08 15:41:33Z antanas 
;
_cod_original_cell_volume 1808.6(6)
_cod_database_code 7238132

loop_
_symmetry_equiv_pos_as_xyz
'x, y, z'
'-y, x-y, z+1/3'
'-x+y, -x, z+2/3'
'-x, -y, z+1/2'
'y, -x+y, z+5/6'
'x-y, x, z+1/6'

loop_
_atom_site_label
_atom_site_type_symbol
_atom_site_fract_x
_atom_site_fract_y
_atom_site_fract_z
_atom_site_U_iso_or_equiv
_atom_site_adp_type
_atom_site_occupancy
_atom_site_symmetry_multiplicity
_atom_site_calc_flag
_atom_site_refinement_flags
O1 O 0.62467(15) 0.31009(16) 0.7324(2) 0.0302(5) Uani 1 1 d .
O2 O 0.50940(18) 0.56317(18) 0.8320(2) 0.0373(6) Uani 1 1 d .
O3 O 0.59378(16) 0.56626(16) 1.0212(2) 0.0278(5) Uani 1 1 d .
N1 N 0.5298(2) 0.1979(2) 0.5216(3) 0.0222(5) Uani 1 1 d .
H1 H 0.548(2) 0.164(2) 0.589(4) 0.033 Uiso 1 1 d .
H2 H 0.600(3) 0.249(2) 0.481(4) 0.033 Uiso 1 1 d .
H3 H 0.485(3) 0.147(3) 0.463(4) 0.033 Uiso 1 1 d .
N2 N 0.55832(19) 0.42212(19) 0.7170(2) 0.0254(5) Uani 1 1 d .
H4 H 0.519(2) 0.440(2) 0.677(4) 0.031 Uiso 1 1 d .
C1 C 0.4854(2) 0.2651(2) 0.5713(3) 0.0216(6) Uani 1 1 d .
H11 H 0.489(2) 0.311(2) 0.505(3) 0.026 Uiso 1 1 d .
C2 C 0.3711(2) 0.1983(2) 0.6219(3) 0.0297(7) Uani 1 1 d .
H21 H 0.3523 0.2483 0.6673 0.036 Uiso 1 1 calc R
C3 C 0.3578(3) 0.1143(3) 0.7256(4) 0.0486(9) Uani 1 1 d .
H31 H 0.3695 0.0600 0.6825 0.073 Uiso 1 1 calc R
H32 H 0.2855 0.0803 0.7628 0.073 Uiso 1 1 calc R
H33 H 0.4101 0.1488 0.7976 0.073 Uiso 1 1 calc R
C4 C 0.2926(2) 0.1465(3) 0.5058(4) 0.0389(8) Uani 1 1 d .
H41 H 0.2195 0.1075 0.5408 0.058 Uiso 1 1 calc R
H42 H 0.3088 0.0968 0.4587 0.058 Uiso 1 1 calc R
H43 H 0.2993 0.2020 0.4438 0.058 Uiso 1 1 calc R
C5 C 0.5631(2) 0.3364(2) 0.6807(3) 0.0233(6) Uani 1 1 d .
C6 C 0.6240(2) 0.4892(2) 0.8279(3) 0.0257(7) Uani 1 1 d .
H61 H 0.6327 0.4422 0.8941 0.031 Uiso 1 1 calc R
C7 C 0.7347(2) 0.5736(3) 0.7807(4) 0.0426(9) Uani 1 1 d .
H71 H 0.7687 0.5389 0.7339 0.064 Uiso 1 1 calc R
H72 H 0.7782 0.6130 0.8580 0.064 Uiso 1 1 calc R
H73 H 0.7282 0.6232 0.7197 0.064 Uiso 1 1 calc R
C8 C 0.5688(2) 0.5423(2) 0.8985(3) 0.0233(6) Uani 1 1 d .
C1S C 0.106(9) 0.106(10) 0.181(17) 0.19(3) Uiso 0.137(9) 1 d P
C2S C 0.074(12) 0.134(8) 0.264(17) 0.19(3) Uiso 0.137(9) 1 d P
C3S C 0.025(7) 0.030(6) 0.087(14) 0.19(3) Uiso 0.137(9) 1 d P

loop_
_atom_site_aniso_label
_atom_site_aniso_U_11
_atom_site_aniso_U_22
_atom_site_aniso_U_33
_atom_site_aniso_U_23
_atom_site_aniso_U_13
_atom_site_aniso_U_12
O1 0.0376(11) 0.0375(12) 0.0242(11) -0.0068(9) -0.0106(10) 0.0254(10)
O2 0.0470(13) 0.0553(14) 0.0259(12) -0.0140(11) -0.0156(11) 0.0376(12)
O3 0.0395(11) 0.0388(11) 0.0138(11) -0.0040(9) -0.0030(9) 0.0260(10)
N1 0.0264(13) 0.0245(12) 0.0152(12) 0.0006(10) -0.0005(10) 0.0125(11)
N2 0.0350(14) 0.0307(13) 0.0154(12) -0.0044(10) -0.0070(11) 0.0199(11)
C1 0.0283(15) 0.0253(15) 0.0136(14) 0.0008(11) -0.0008(12) 0.0152(12)
C2 0.0293(16) 0.0351(16) 0.0263(17) -0.0065(13) 0.0002(13) 0.0172(13)
C3 0.0388(19) 0.058(2) 0.033(2) 0.0134(18) 0.0086(16) 0.0127(17)
C4 0.0299(16) 0.0453(19) 0.0381(19) -0.0086(15) -0.0052(15) 0.0164(15)
C5 0.0264(14) 0.0269(14) 0.0168(14) 0.0011(12) 0.0017(12) 0.0135(12)
C6 0.0297(15) 0.0329(16) 0.0176(15) -0.0067(12) -0.0063(12) 0.0180(13)
C7 0.0338(18) 0.052(2) 0.034(2) -0.0183(17) -0.0002(15) 0.0155(16)
C8 0.0254(15) 0.0260(14) 0.0199(16) -0.0019(13) -0.0022(12) 0.0139(12)

loop_
_atom_type_symbol
_atom_type_description
_atom_type_scat_dispersion_real
_atom_type_scat_dispersion_imag
_atom_type_scat_source
C C 0.0033 0.0016 'International Tables Vol C Tables 4.2.6.8 and 6.1.1.4'
H H 0.0000 0.0000 'International Tables Vol C Tables 4.2.6.8 and 6.1.1.4'
N N 0.0061 0.0033 'International Tables Vol C Tables 4.2.6.8 and 6.1.1.4'
O O 0.0106 0.0060 'International Tables Vol C Tables 4.2.6.8 and 6.1.1.4'

loop_
_geom_angle_atom_site_label_1
_geom_angle_atom_site_label_2
_geom_angle_atom_site_label_3
_geom_angle
C1 N1 H1 115(2)
C1 N1 H2 105.1(17)
H1 N1 H2 104(3)
C1 N1 H3 112(2)
H1 N1 H3 108(3)
H2 N1 H3 113(3)
C5 N2 C6 120.4(2)
C5 N2 H4 121(2)
C6 N2 H4 119(2)
N1 C1 C2 112.4(2)
N1 C1 C5 105.5(2)
C2 C1 C5 112.7(2)
N1 C1 H11 110.0(19)
C2 C1 H11 110.3(18)
C5 C1 H11 105.7(19)
C1 C2 C4 111.2(3)
C1 C2 C3 113.1(2)
C4 C2 C3 110.8(3)
C1 C2 H21 107.1
C4 C2 H21 107.1
C3 C2 H21 107.1
C2 C3 H31 109.5
C2 C3 H32 109.5
H31 C3 H32 109.5
C2 C3 H33 109.5
H31 C3 H33 109.5
H32 C3 H33 109.5
C2 C4 H41 109.5
C2 C4 H42 109.5
H41 C4 H42 109.5
C2 C4 H43 109.5
H41 C4 H43 109.5
H42 C4 H43 109.5
O1 C5 N2 123.6(3)
O1 C5 C1 119.0(2)
N2 C5 C1 117.4(2)
N2 C6 C7 111.6(2)
N2 C6 C8 110.7(2)
C7 C6 C8 110.1(2)
N2 C6 H61 108.1
C7 C6 H61 108.1
C8 C6 H61 108.1
C6 C7 H71 109.5
C6 C7 H72 109.5
H71 C7 H72 109.5
C6 C7 H73 109.5
H71 C7 H73 109.5
H72 C7 H73 109.5
O2 C8 O3 125.9(3)
O2 C8 C6 118.3(3)
O3 C8 C6 115.6(2)

loop_
_geom_bond_atom_site_label_1
_geom_bond_atom_site_label_2
_geom_bond_distance
_geom_bond_site_symmetry_2
O1 C5 1.242(3) .
O2 C8 1.237(3) .
O3 C8 1.276(3) .
N1 C1 1.491(3) .
N1 H1 0.94(4) .
N1 H2 0.99(3) .
N1 H3 0.91(4) .
N2 C5 1.325(4) .
N2 C6 1.466(4) .
N2 H4 0.84(3) .
C1 C2 1.524(4) .
C1 C5 1.537(4) .
C1 H11 0.93(3) .
C2 C4 1.532(4) .
C2 C3 1.535(5) .
C2 H21 1.0000 .
C3 H31 0.9800 .
C3 H32 0.9800 .
C3 H33 0.9800 .
C4 H41 0.9800 .
C4 H42 0.9800 .
C4 H43 0.9800 .
C6 C7 1.522(4) .
C6 C8 1.528(4) .
C6 H61 1.0000 .
C7 H71 0.9800 .
C7 H72 0.9800 .
C7 H73 0.9800 .
C1S C2S 1.12(11) .
C1S C2S 1.25(10) 5_554
C1S C3S 1.48(15) .
C1S C3S 1.61(16) 6
C2S C1S 1.25(10) 6
C2S C3S 1.41(12) 6
C3S C2S 1.41(12) 5_554
C3S C1S 1.61(16) 5_554

loop_
_geom_hbond_atom_site_label_D
_geom_hbond_atom_site_label_H
_geom_hbond_atom_site_label_A
_geom_hbond_distance_DH
_geom_hbond_distance_HA
_geom_hbond_distance_DA
_geom_hbond_angle_DHA
_geom_hbond_publ_flag
_geom_hbond_site_symmetry_A
N1 H1 O2 0.94(4) 1.88(4) 2.764(3) 156(3) y 5_554
N1 H2 O1 0.99(3) 1.81(3) 2.715(3) 150(3) y 3_664
N1 H3 O3 0.91(4) 1.86(4) 2.713(3) 157(3) y 2_654
N2 H4 O3 0.84(3) 2.22(4) 3.011(3) 158(3) y 4_664
C1 H11 O2 0.93(3) 2.50(3) 3.422(4) 177(2) y 4_664

loop_
_geom_torsion_atom_site_label_1
_geom_torsion_atom_site_label_2
_geom_torsion_atom_site_label_3
_geom_torsion_atom_site_label_4
_geom_torsion
N1 C1 C2 C4 -72.8(3)
C5 C1 C2 C4 168.2(2)
N1 C1 C2 C3 52.7(3)
C5 C1 C2 C3 -66.4(3)
C6 N2 C5 O1 -3.1(4)
C6 N2 C5 C1 175.2(2)
N1 C1 C5 O1 -18.8(3)
C2 C1 C5 O1 104.2(3)
N1 C1 C5 N2 162.8(2)
C2 C1 C5 N2 -74.2(3)
C5 N2 C6 C7 86.6(3)
C5 N2 C6 C8 -150.4(2)
N2 C6 C8 O2 -30.2(4)
C7 C6 C8 O2 93.7(3)
N2 C6 C8 O3 153.5(2)
C7 C6 C8 O3 -82.6(3)
